data_2226013
loop_
_publ_author_name
'Zatovsky, Igor V.'
'Ogorodnyk, Ivan V.'
'Strutynska, Nataliya Yu.'
'Slobodyanik, Nikolay S.'
'Sharkina, Nataliya O.'

_publ_section_title
;
 Rietveld refinement of whitlockite-related
 K~0.8~Ca~9.8~Fe~0.2~(PO~4~)~7~
;
_journal_coeditor_code WM2324
_journal_issue 5
_journal_name_full 'Acta Crystallographica Section E'
_journal_page_first i41
_journal_page_last i42
_journal_paper_doi 10.1107/S1600536810014327
_journal_volume 66
_journal_year 2010
_chemical_formula_iupac 'K0.8 Ca9.8 Fe0.2 (P O4)7'
_chemical_formula_moiety 'Fe0.20 O24 P6, O4 P,  9.8(Ca),  0.8(K)'
_chemical_formula_structural 'K0.80 Ca9.80 Fe0.20 (P O4)7'
_chemical_formula_sum 'Ca9.8 Fe0.2 K0.8 O28 P7'
_chemical_formula_weight 1100.02
_chemical_name_systematic
;
potassium decacalcium iron heptaphosphate
;
_space_group_IT_number 161
_symmetry_cell_setting trigonal
_symmetry_space_group_name_Hall 'R 3 -2"c'
_symmetry_space_group_name_H-M 'R 3 c :H'
_cell_angle_alpha 90
_cell_angle_beta 90
_cell_angle_gamma 120
_cell_formula_units_Z 6
_cell_length_a 10.442820(10)
_cell_length_b 10.442820(10)
_cell_length_c 37.29443(3)
_cell_measurement_temperature 293(2)
_cell_volume 3522.169(6)
_computing_cell_refinement 'DICVOL 2004 (Boultif & Lou\"er, 2004)'
_computing_data_collection 'PCXRD (Shimadzu, 2006)'
_computing_data_reduction 'FULLPROF (Rodriguez-Carvajal, 2006)'
_computing_molecular_graphics 'DIAMOND (Brandenburg, 1999)'
_computing_publication_material
;
PLATON (Spek, 2009) and enCIFer (Allen <i>et al.</i>,  2004)
;
_computing_structure_refinement 'FULLPROF (Rodriguez-Carvajal, 2006)'
_computing_structure_solution 'FULLPROF (Rodriguez-Carvajal, 2006)'
_diffrn_ambient_temperature 293(2)
_diffrn_measurement_device_type 'Shimadzu LabX XRD-6000'
_diffrn_radiation_monochromator graphite
_diffrn_radiation_type 'Cu K\a'
_diffrn_radiation_wavelength 1.541874
_exptl_absorpt_coefficient_mu 27.176
_exptl_crystal_density_diffrn 3.112
_exptl_crystal_density_method 'not measured'
_pd_char_colour 'light pink'
_pd_char_particle_morphology isometric
_pd_instr_location
;
?
;
_pd_meas_2theta_range_inc 0.020000
_pd_meas_2theta_range_max 100.00000
_pd_meas_2theta_range_min 9.00000
_pd_meas_number_of_points 4551
_pd_meas_scan_method step
_pd_prep_pressure 101.3
_pd_prep_temperature 293(2)
_pd_proc_2theta_range_inc 0.020000
_pd_proc_2theta_range_max 99.9150
_pd_proc_2theta_range_min 8.9150
_pd_proc_info_excluded_regions undef
_pd_proc_ls_background_function
;
Linear Interpolation between a set background points with refinable heights
;
_pd_proc_ls_pref_orient_corr
;
Modified March's Function
;
_pd_proc_ls_profile_function
;
Thompson--Cox--Hastings pseudo-Voigt * Axial divergence asymmetry
;
_pd_proc_ls_prof_R_factor 8.7114
_pd_proc_ls_prof_wR_expected 4.9188
_pd_proc_ls_prof_wR_factor 11.2433
_pd_proc_wavelength 1.540598
_pd_spec_mounting 'glass container'
_pd_spec_mount_mode reflection
_pd_spec_shape flat_sheet
_pd_spec_size_axial 25
_pd_spec_size_equat 25
_pd_spec_size_thick 1
_refine_ls_extinction_coef 0
_refine_ls_extinction_method none
_refine_ls_goodness_of_fit_all 2.317
_refine_ls_hydrogen_treatment undef
_refine_ls_number_constraints 4
_refine_ls_number_parameters 131
_refine_ls_number_restraints 4
_refine_ls_restrained_S_all 2.317
_refine_ls_R_factor_all 2.48
_refine_ls_shift/su_max 0.001
_refine_ls_weighting_details 'Standard least squares refinement'
_refine_ls_weighting_scheme calc
_cod_data_source_file wm2324.cif
_cod_data_source_block I
_cod_depositor_comments
;
The following automatic conversions were performed:
'_symmetry_cell_setting' value 'Trigonal' changed to 'trigonal' according
to '/home/saulius/struct/CIF-dictionaries/cif_core.dic' dictionary named
'cif_core.dic' version 2.4.1 from 2010-06-29.

Automatic conversion script
Id: cif_fix_enum 1527 2010-12-29 10:47:43Z saulius 
;
_cod_original_sg_symbol_H-M 'R 3 c'
_cod_original_formula_sum 'Ca9.80 Fe0.20 K0.80 O28 P7'
_cod_database_code 2226013

loop_
_symmetry_equiv_pos_site_id
_symmetry_equiv_pos_as_xyz
1 x,y,z
2 -y,x-y,z
3 -x+y,-x,z
4 -y,-x,z+1/2
5 -x+y,y,z+1/2
6 x,x-y,z+1/2
7 x+2/3,y+1/3,z+1/3
8 -y+2/3,x-y+1/3,z+1/3
9 -x+y+2/3,-x+1/3,z+1/3
10 -y+2/3,-x+1/3,z+5/6
11 -x+y+2/3,y+1/3,z+5/6
12 x+2/3,x-y+1/3,z+5/6
13 x+1/3,y+2/3,z+2/3
14 -y+1/3,x-y+2/3,z+2/3
15 -x+y+1/3,-x+2/3,z+2/3
16 -y+1/3,-x+2/3,z+1/6
17 -x+y+1/3,y+2/3,z+1/6
18 x+1/3,x-y+2/3,z+1/6

loop_
_atom_site_type_symbol
_atom_site_label
_atom_site_fract_x
_atom_site_fract_y
_atom_site_fract_z
_atom_site_U_iso_or_equiv
_atom_site_adp_type
_atom_site_occupancy
Ca Ca1 0.3986(5) 0.1868(7) 0.0212(4) 0.0022(18) Uiso 1.00000
Ca Ca2 0.3922(6) 0.1887(10) 0.1265(4) 0.0022(16) Uiso 1.00000
Ca Ca3 0.1776(11) 0.3817(6) 0.0949(5) 0.003(2) Uiso 1.00000
Ca Ca4 0.33333 0.66667 0.0288(5) 0.002(2) Uiso 0.80000
Fe Fe4 0.33333 0.66667 0.0288(5) 0.002(2) Uiso 0.20000
K K1 0.00000 0.00000 0.0447(5) 0.004(4) Uiso 0.80000
P P1 0.00000 0.00000 0.1293(5) 0.0031(11) Uiso 1.00000
P P2 0.1351(9) 0.3124(6) -0.0032(4) 0.0031(11) Uiso 1.00000
P P3 0.4897(11) 0.4749(11) 0.0609(5) 0.0031(11) Uiso 1.00000
O O11 0.00000 0.00000 0.1699(8) 0.0025(11) Uiso 1.00000
O O12 0.0071(19) 0.1449(14) 0.1115(7) 0.0025(11) Uiso 1.00000
O O21 0.0912(15) 0.2697(15) 0.0349(4) 0.0025(11) Uiso 1.00000
O O22 0.222(2) 0.233(2) -0.0145(6) 0.0025(11) Uiso 1.00000
O O23 -0.0066(16) 0.265(2) -0.0248(5) 0.0025(11) Uiso 1.00000
O O24 0.229(3) 0.4728(17) -0.0110(6) 0.0025(11) Uiso 1.00000
O O31 0.408(3) 0.567(3) 0.0709(7) 0.0025(11) Uiso 1.00000
O O32 0.5039(17) 0.4689(16) 0.0203(5) 0.0025(11) Uiso 1.00000
O O33 0.6427(19) 0.5475(19) 0.0808(6) 0.0025(11) Uiso 1.00000
O O34 0.3720(19) 0.3100(19) 0.0752(7) 0.0025(11) Uiso 1.00000

loop_
_atom_site_aniso_label
_atom_site_aniso_U_11
_atom_site_aniso_U_22
_atom_site_aniso_U_33
_atom_site_aniso_U_12
_atom_site_aniso_U_13
_atom_site_aniso_U_23
_atom_site_aniso_type_symbol
? ? ? ? ? ? ? ?

loop_
_atom_type_symbol
_atom_type_description
_atom_type_scat_dispersion_real
_atom_type_scat_dispersion_imag
_atom_type_scat_source
P P 0.1023 0.0942 'International Tables Vol C Tables 4.2.6.8 and 6.1.1.4'
O O 0.0106 0.0060 'International Tables Vol C Tables 4.2.6.8 and 6.1.1.4'
K K 0.2009 0.2494 'International Tables Vol C Tables 4.2.6.8 and 6.1.1.4'
Ca Ca 0.2262 0.3064 'International Tables Vol C Tables 4.2.6.8 and 6.1.1.4'
Fe Fe 0.3463 0.8444 'International Tables Vol C Tables 4.2.6.8 and 6.1.1.4'

loop_
_geom_angle_atom_site_label_1
_geom_angle_atom_site_label_2
_geom_angle_atom_site_label_3
_geom_angle_site_symmetry_1
_geom_angle_site_symmetry_2
_geom_angle_site_symmetry_3
_geom_angle
_geom_angle_publ_flag
O24 Fe4 O24 . . 3_565 82.8(11) no
O24 Fe4 O31 . . 3_565 101.7(10) no
O24 Fe4 O31 2_665 . . 101.6(10) no
O31 Fe4 O31 . . 2_665 75.9(12) no
O24 Fe4 O31 3_565 . . 175.2(13) no
O31 Fe4 O31 . . 3_565 75.9(14) no
O24 Fe4 O31 2_665 . 2_665 99.6(11) no
O24 Fe4 O24 2_665 . 3_565 82.8(11) no
O24 Fe4 O31 2_665 . 3_565 175.2(12) no
O24 Fe4 O31 3_565 . 2_665 101.7(11) no
O31 Fe4 O31 2_665 . 3_565 75.9(13) no
O24 Fe4 O31 3_565 . 3_565 99.6(13) no
O24 Fe4 O31 . . . 99.6(9) no
O24 Fe4 O24 . . 2_665 82.8(11) no
O24 Fe4 O31 . . 2_665 175.2(12) no
O21 P2 O22 . . . 105.8(12) no
O21 P2 O23 . . . 107.5(11) no
O21 P2 O24 . . . 117.0(13) no
O22 P2 O23 . . . 114.2(13) no
O22 P2 O24 . . . 108.3(15) no
O23 P2 O24 . . . 104.3(15) no
O31 P3 O32 . . . 110.2(15) no
O31 P3 O33 . . . 108.4(15) no
O31 P3 O34 . . . 102.1(15) no
O32 P3 O33 . . . 113.1(14) no
O32 P3 O34 . . . 108.6(13) no
O33 P3 O34 . . . 113.8(14) no
O12 P1 O12 2_555 . 3_555 104.3(12) no
O11 P1 O12 . . 3_555 114.2(11) no
O11 P1 O12 . . . 114.2(11) no
O11 P1 O12 . . 2_555 114.2(11) no
O12 P1 O12 . . 2_555 104.4(12) no
O12 P1 O12 . . 3_555 104.4(13) no
Fe4 O24 P2 . . . 128.4(15) no
Fe4 O31 P3 . . . 121.8(16) no

loop_
_geom_bond_atom_site_label_1
_geom_bond_atom_site_label_2
_geom_bond_site_symmetry_1
_geom_bond_site_symmetry_2
_geom_bond_distance
_geom_bond_publ_flag
Ca1 O11 . 11_554 2.519(10) yes
Ca1 O21 . 3_555 2.702(13) yes
Ca1 O22 . . 2.51(3) yes
Ca1 O23 . 3_555 2.40(2) yes
Ca1 O32 . . 2.579(17) yes
Ca1 O32 . 2_655 2.57(2) yes
Ca1 O33 . 2_655 2.59(3) yes
Ca1 O34 . . 2.48(3) yes
Ca2 O12 . 3_555 2.474(16) yes
Ca2 O23 . 18_555 2.63(3) yes
Ca2 O24 . 18_555 2.444(19) yes
Ca2 O24 . 17_545 2.48(3) yes
Ca2 O32 . 17_545 2.41(2) yes
Ca2 O33 . 2_655 2.21(3) yes
Ca2 O34 . . 2.36(3) yes
Ca3 O12 . . 2.295(15) yes
Ca3 O21 . . 2.48(2) yes
Ca3 O22 . 16_555 2.49(3) yes
Ca3 O23 . 18_555 2.30(3) yes
Ca3 O31 . . 2.38(3) yes
Ca3 O31 . 3_565 2.47(4) yes
Ca3 O33 . 3_565 2.78(3) yes
Ca3 O34 . . 2.60(3) yes
Ca4 O24 . 2_665 2.30(3) no
Ca4 O24 . . 2.30(3) yes
Ca4 O24 . 3_565 2.30(3) no
Ca4 O31 . . 2.23(4) yes
Ca4 O31 . 3_565 2.23(4) no
Ca4 O31 . 2_665 2.23(4) no
Fe4 O24 . 2_665 2.30(3) no
Fe4 O24 . . 2.30(3) yes
Fe4 O24 . 3_565 2.30(3) no
Fe4 O31 . . 2.23(4) yes
Fe4 O31 . 3_565 2.23(4) no
Fe4 O31 . 2_665 2.23(4) no
K1 O12 . . 2.90(3) yes
K1 O12 . 3_555 2.90(3) no
K1 O12 . 2_555 2.90(3) no
K1 O21 . . 2.508(19) yes
K1 O21 . 3_555 2.508(19) no
K1 O21 . 2_555 2.508(19) no
K1 O22 . . 3.25(3) yes
K1 O22 . 3_555 3.25(3) no
K1 O22 . 2_555 3.25(3) no
P1 O11 . . 1.51(4) yes
P1 O12 . . 1.62(2) yes
P1 O12 . 2_555 1.62(2) no
P1 O12 . 3_555 1.62(2) no
P2 O21 . . 1.49(2) yes
P2 O22 . . 1.56(2) yes
P2 O23 . . 1.53(2) yes
P2 O24 . . 1.486(17) yes
P3 O31 . . 1.62(3) yes
P3 O32 . . 1.53(3) yes
P3 O33 . . 1.57(3) yes
P3 O34 . . 1.63(2) yes
